data_7023828
loop_
_publ_author_name
'Ghosh, Kaushik'
'Kumar, Rajan'
'Kumar, Sushil'
'Meena, Jay Singh'

_publ_section_title
;
 Syntheses, structures and properties of ruthenium complexes of tridentate
 ligands: isolation and characterization of a rare example of ruthenium
 nitrosyl complex containing {RuNO}5 moiety.
;
_journal_issue 37
_journal_name_full 'Dalton transactions (Cambridge, England : 2003)'
_journal_page_first 13444
_journal_page_last 13452
_journal_paper_doi 10.1039/c3dt00027c
_journal_volume 42
_journal_year 2013
_chemical_formula_moiety 'C35 H29 Cl N5 O P Ru, 2(Cl O4)'
_chemical_formula_sum 'C35 H29 Cl3 N5 O9 P Ru'
_chemical_formula_weight 902.02
_chemical_name_systematic
;
?
;
_space_group_IT_number 2
_symmetry_cell_setting triclinic
_symmetry_space_group_name_Hall '-P 1'
_symmetry_space_group_name_H-M 'P -1'
_atom_sites_solution_hydrogens geom
_atom_sites_solution_primary direct
_atom_sites_solution_secondary difmap
_audit_creation_method SHELXL-97
_cell_angle_alpha 89.076(12)
_cell_angle_beta 76.191(11)
_cell_angle_gamma 67.489(10)
_cell_formula_units_Z 2
_cell_length_a 10.332(2)
_cell_length_b 13.149(3)
_cell_length_c 15.401(3)
_cell_measurement_reflns_used 112
_cell_measurement_temperature 293(2)
_cell_measurement_theta_max 27.56
_cell_measurement_theta_min 2.24
_cell_volume 1870.4(7)
_computing_cell_refinement 'Bruker Kappa Apex'
_computing_data_collection 'Bruker Kappa Apex'
_computing_data_reduction 'Bruker SAINT'
_computing_molecular_graphics 'Bruker SHELXTL'
_computing_publication_material 'Bruker SHELXTL'
_computing_structure_refinement 'SHELXL-97 (Sheldrick, 2008)'
_computing_structure_solution 'SHELXS-97 (Sheldrick, 2008)'
_diffrn_ambient_temperature 293(2)
_diffrn_measured_fraction_theta_full 0.980
_diffrn_measured_fraction_theta_max 0.980
_diffrn_measurement_device_type 'CCD area detector'
_diffrn_measurement_method 'phi omega scans'
_diffrn_radiation_monochromator graphite
_diffrn_radiation_source 'fine-focus sealed tube'
_diffrn_radiation_type MoK\a
_diffrn_radiation_wavelength 0.71073
_diffrn_reflns_av_R_equivalents 0.0815
_diffrn_reflns_av_sigmaI/netI 0.0955
_diffrn_reflns_limit_h_max 13
_diffrn_reflns_limit_h_min -13
_diffrn_reflns_limit_k_max 17
_diffrn_reflns_limit_k_min -17
_diffrn_reflns_limit_l_max 17
_diffrn_reflns_limit_l_min -20
_diffrn_reflns_number 29636
_diffrn_reflns_theta_full 27.68
_diffrn_reflns_theta_max 27.68
_diffrn_reflns_theta_min 1.68
_exptl_absorpt_coefficient_mu 0.737
_exptl_absorpt_correction_T_max 0.895
_exptl_absorpt_correction_T_min 0.853
_exptl_absorpt_correction_type multi-scan
_exptl_absorpt_process_details '(SADABS; Bruker, 2000)'
_exptl_crystal_colour orange
_exptl_crystal_density_diffrn 1.602
_exptl_crystal_density_method 'not measured'
_exptl_crystal_description block
_exptl_crystal_F_000 912.0
_exptl_crystal_size_max 0.22
_exptl_crystal_size_mid 0.18
_exptl_crystal_size_min 0.15
_refine_diff_density_max 1.158
_refine_diff_density_min -0.625
_refine_diff_density_rms 0.102
_refine_ls_extinction_method none
_refine_ls_goodness_of_fit_ref 1.374
_refine_ls_hydrogen_treatment mixed
_refine_ls_matrix_type full
_refine_ls_number_parameters 500
_refine_ls_number_reflns 8758
_refine_ls_number_restraints 7
_refine_ls_restrained_S_all 1.373
_refine_ls_R_factor_all 0.1192
_refine_ls_R_factor_gt 0.0583
_refine_ls_shift/su_max 0.000
_refine_ls_shift/su_mean 0.000
_refine_ls_structure_factor_coef Fsqd
_refine_ls_weighting_details 'calc w=1/[\s^2^(Fo^2^)+(0.0000P)^2^+0.0000P] where P=(Fo^2^+2Fc^2^)/3'
_refine_ls_weighting_scheme calc
_refine_ls_wR_factor_gt 0.0825
_refine_ls_wR_factor_ref 0.0908
_reflns_number_gt 4834
_reflns_number_total 8758
_reflns_threshold_expression >2sigma(I)
_cod_data_source_file c3dt00027c.txt
_cod_data_source_block kp
_cod_original_sg_symbol_H-M P-1
_cod_database_code 7023828

loop_
_symmetry_equiv_pos_as_xyz
'x, y, z'
'-x, -y, -z'

loop_
_atom_site_label
_atom_site_type_symbol
_atom_site_fract_x
_atom_site_fract_y
_atom_site_fract_z
_atom_site_U_iso_or_equiv
_atom_site_adp_type
_atom_site_occupancy
_atom_site_symmetry_multiplicity
_atom_site_calc_flag
_atom_site_refinement_flags
_atom_site_disorder_assembly
_atom_site_disorder_group
Ru1 Ru 0.04801(4) 0.24611(3) 0.31466(2) 0.03825(12) Uani 1 1 d . . .
Cl1 Cl -0.07579(12) 0.30853(9) 0.46782(7) 0.0535(3) Uani 1 1 d . . .
Cl2 Cl 0.57634(17) 0.56709(12) 0.20826(10) 0.0674(4) Uani 1 1 d . . .
Cl3 Cl 0.71503(16) 0.95045(13) 0.33326(11) 0.0768(4) Uani 1 1 d D . .
P1 P 0.19566(13) 0.18467(9) 0.16405(7) 0.0440(3) Uani 1 1 d . . .
O1 O -0.1921(4) 0.2344(3) 0.2589(2) 0.0678(10) Uani 1 1 d . . .
O2 O 0.5632(5) 0.5589(3) 0.1210(2) 0.1123(16) Uani 1 1 d . . .
O3 O 0.6650(4) 0.4602(3) 0.2313(2) 0.0851(12) Uani 1 1 d . . .
O4 O 0.6471(5) 0.6400(3) 0.2139(3) 0.1165(15) Uani 1 1 d . . .
O5 O 0.4406(5) 0.6071(3) 0.2687(3) 0.1202(16) Uani 1 1 d . . .
O6 O 0.6255(4) 0.9324(4) 0.2843(3) 0.1423(18) Uani 1 1 d D A .
O7 O 0.7944(11) 0.8701(6) 0.3831(7) 0.123(4) Uani 0.499(5) 1 d PD A 1
O8 O 0.7320(11) 1.0519(5) 0.3274(8) 0.134(2) Uani 0.501(5) 1 d PD A 2
O8' O 0.6497(12) 1.0584(4) 0.3760(8) 0.134(2) Uani 0.499(5) 1 d PD A 1
O9 O 0.8129(8) 0.9725(8) 0.2622(5) 0.134(2) Uani 0.499(5) 1 d PD A 1
O9' O 0.8572(4) 0.8737(7) 0.2962(8) 0.134(2) Uani 0.501(5) 1 d PD A 2
O7' O 0.6309(11) 0.9524(12) 0.4205(3) 0.155(5) Uani 0.501(5) 1 d PD A 2
N1 N -0.1000(4) 0.2453(3) 0.2810(2) 0.0419(9) Uani 1 1 d . . .
N2 N 0.0472(4) 0.4040(3) 0.3039(2) 0.0392(9) Uani 1 1 d . . .
N3 N 0.2240(4) 0.2318(3) 0.3551(2) 0.0392(9) Uani 1 1 d . . .
N4 N 0.1147(4) 0.0858(3) 0.3541(2) 0.0425(9) Uani 1 1 d . . .
N5 N 0.2573(4) 0.3224(3) 0.3551(2) 0.0430(9) Uani 1 1 d . . .
C1 C -0.0578(5) 0.4935(4) 0.2850(3) 0.0456(12) Uani 1 1 d . . .
H1 H -0.1349 0.4853 0.2692 0.055 Uiso 1 1 calc R . .
C2 C -0.0542(5) 0.5969(4) 0.2882(3) 0.0531(13) Uani 1 1 d . . .
H2 H -0.1282 0.6579 0.2755 0.064 Uiso 1 1 calc R . .
C3 C 0.0604(6) 0.6081(4) 0.3106(3) 0.0567(13) Uani 1 1 d . . .
H3 H 0.0665 0.6769 0.3106 0.068 Uiso 1 1 calc R . .
C4 C 0.1665(5) 0.5186(4) 0.3331(3) 0.0544(13) Uani 1 1 d . . .
H4 H 0.2435 0.5261 0.3496 0.065 Uiso 1 1 calc R . .
C5 C 0.1559(5) 0.4173(4) 0.3304(3) 0.0421(11) Uani 1 1 d . . .
C6 C 0.3483(5) 0.3318(3) 0.4106(3) 0.0424(11) Uani 1 1 d . . .
C7 C 0.4681(5) 0.3536(4) 0.3724(3) 0.0524(13) Uani 1 1 d . . .
H7 H 0.4949 0.3578 0.3108 0.063 Uiso 1 1 calc R . .
C8 C 0.5485(5) 0.3692(4) 0.4270(4) 0.0590(14) Uani 1 1 d . . .
H8 H 0.6278 0.3870 0.4024 0.071 Uiso 1 1 calc R . .
C9 C 0.5120(5) 0.3584(4) 0.5168(4) 0.0599(14) Uani 1 1 d . . .
H9 H 0.5666 0.3689 0.5532 0.072 Uiso 1 1 calc R . .
C10 C 0.3948(6) 0.3323(4) 0.5539(3) 0.0650(15) Uani 1 1 d . . .
H10 H 0.3722 0.3229 0.6149 0.078 Uiso 1 1 calc R . .
C11 C 0.3113(5) 0.3199(4) 0.5008(3) 0.0584(14) Uani 1 1 d . . .
H11 H 0.2307 0.3037 0.5256 0.070 Uiso 1 1 calc R . .
C12 C 0.2955(5) 0.1387(4) 0.3844(3) 0.0482(12) Uani 1 1 d . . .
H12 H 0.3781 0.1269 0.4041 0.058 Uiso 1 1 calc R . .
C13 C 0.2372(5) 0.0551(4) 0.3839(3) 0.0467(12) Uani 1 1 d . . .
C14 C 0.2954(5) -0.0480(4) 0.4143(3) 0.0609(14) Uani 1 1 d . . .
H14 H 0.3806 -0.0696 0.4330 0.073 Uiso 1 1 calc R . .
C15 C 0.2239(6) -0.1178(4) 0.4161(3) 0.0763(17) Uani 1 1 d . . .
H15 H 0.2602 -0.1871 0.4374 0.092 Uiso 1 1 calc R . .
C16 C 0.1024(6) -0.0872(4) 0.3876(3) 0.0687(15) Uani 1 1 d . . .
H16 H 0.0548 -0.1348 0.3887 0.082 Uiso 1 1 calc R . .
C17 C 0.0487(5) 0.0167(4) 0.3563(3) 0.0569(13) Uani 1 1 d . . .
H17 H -0.0354 0.0382 0.3365 0.068 Uiso 1 1 calc R . .
C18 C 0.1335(7) 0.0095(5) 0.1302(4) 0.0918(19) Uani 1 1 d . . .
H18 H 0.0458 0.0644 0.1268 0.110 Uiso 1 1 calc R . .
C19 C 0.1533(8) -0.1016(6) 0.1209(4) 0.106(2) Uani 1 1 d . . .
H19 H 0.0786 -0.1205 0.1131 0.127 Uiso 1 1 calc R . .
C20 C 0.2816(10) -0.1808(6) 0.1234(4) 0.105(2) Uani 1 1 d . . .
H20 H 0.2960 -0.2548 0.1170 0.127 Uiso 1 1 calc R . .
C21 C 0.3860(9) -0.1536(6) 0.1349(6) 0.132(3) Uani 1 1 d . . .
H21 H 0.4741 -0.2095 0.1363 0.159 Uiso 1 1 calc R . .
C22 C 0.3702(7) -0.0439(5) 0.1451(4) 0.106(2) Uani 1 1 d . . .
H22 H 0.4468 -0.0272 0.1525 0.127 Uiso 1 1 calc R . .
C23 C 0.2409(6) 0.0387(4) 0.1440(3) 0.0525(13) Uani 1 1 d . . .
C24 C 0.3535(5) 0.2168(4) 0.1416(3) 0.0484(12) Uani 1 1 d . . .
C25 C 0.4773(6) 0.1559(4) 0.1673(3) 0.0688(15) Uani 1 1 d . . .
H25 H 0.4830 0.0926 0.1969 0.083 Uiso 1 1 calc R . .
C26 C 0.5942(7) 0.1874(6) 0.1500(4) 0.092(2) Uani 1 1 d . . .
H26 H 0.6787 0.1433 0.1656 0.111 Uiso 1 1 calc R . .
C27 C 0.5867(8) 0.2818(7) 0.1105(4) 0.099(2) Uani 1 1 d . . .
H27 H 0.6645 0.3034 0.1004 0.119 Uiso 1 1 calc R . .
C28 C 0.4645(8) 0.3441(6) 0.0859(4) 0.100(2) Uani 1 1 d . . .
H28 H 0.4590 0.4086 0.0584 0.120 Uiso 1 1 calc R . .
C29 C 0.3478(6) 0.3131(5) 0.1013(3) 0.0778(16) Uani 1 1 d . . .
H29 H 0.2645 0.3573 0.0844 0.093 Uiso 1 1 calc R . .
C30 C 0.1780(6) 0.1975(5) -0.0112(3) 0.0797(18) Uani 1 1 d . . .
H30 H 0.2653 0.1364 -0.0228 0.096 Uiso 1 1 calc R . .
C31 C 0.1167(8) 0.2419(6) -0.0809(4) 0.099(2) Uani 1 1 d . . .
H31 H 0.1631 0.2111 -0.1395 0.119 Uiso 1 1 calc R . .
C32 C -0.0120(8) 0.3308(6) -0.0632(4) 0.094(2) Uani 1 1 d . . .
H32 H -0.0541 0.3593 -0.1100 0.112 Uiso 1 1 calc R . .
C33 C -0.0794(6) 0.3783(5) 0.0210(4) 0.0808(18) Uani 1 1 d . . .
H33 H -0.1662 0.4400 0.0320 0.097 Uiso 1 1 calc R . .
C34 C -0.0188(5) 0.3349(4) 0.0904(3) 0.0603(14) Uani 1 1 d . . .
H34 H -0.0657 0.3676 0.1484 0.072 Uiso 1 1 calc R . .
C35 C 0.1089(5) 0.2444(4) 0.0761(3) 0.0488(12) Uani 1 1 d . . .

loop_
_atom_site_aniso_label
_atom_site_aniso_U_11
_atom_site_aniso_U_22
_atom_site_aniso_U_33
_atom_site_aniso_U_23
_atom_site_aniso_U_13
_atom_site_aniso_U_12
Ru1 0.0368(2) 0.0386(2) 0.0394(2) 0.00313(16) -0.01289(17) -0.01274(16)
Cl1 0.0553(8) 0.0591(8) 0.0415(7) 0.0018(6) -0.0063(6) -0.0209(6)
Cl2 0.0738(10) 0.0646(10) 0.0710(10) 0.0161(8) -0.0310(8) -0.0276(8)
Cl3 0.0603(9) 0.0671(10) 0.0981(12) -0.0048(9) -0.0154(9) -0.0220(8)
P1 0.0452(8) 0.0431(7) 0.0423(7) -0.0005(6) -0.0101(6) -0.0159(6)
O1 0.058(2) 0.070(2) 0.083(3) 0.0047(19) -0.027(2) -0.0270(19)
O2 0.164(4) 0.087(3) 0.079(3) 0.004(2) -0.073(3) -0.017(3)
O3 0.082(3) 0.069(3) 0.109(3) 0.039(2) -0.040(2) -0.025(2)
O4 0.153(4) 0.096(3) 0.158(4) 0.050(3) -0.091(3) -0.081(3)
O5 0.079(3) 0.123(4) 0.126(4) 0.033(3) -0.005(3) -0.018(3)
O6 0.118(4) 0.157(5) 0.188(5) -0.008(4) -0.080(4) -0.067(3)
O7 0.110(8) 0.062(5) 0.191(11) 0.069(6) -0.080(8) -0.005(5)
O8 0.098(5) 0.091(4) 0.191(6) -0.020(4) -0.036(4) -0.012(3)
O8' 0.098(5) 0.091(4) 0.191(6) -0.020(4) -0.036(4) -0.012(3)
O9 0.098(5) 0.091(4) 0.191(6) -0.020(4) -0.036(4) -0.012(3)
O9' 0.098(5) 0.091(4) 0.191(6) -0.020(4) -0.036(4) -0.012(3)
O7' 0.173(11) 0.288(15) 0.050(6) -0.006(7) 0.009(6) -0.161(11)
N1 0.041(2) 0.039(2) 0.051(2) 0.0015(17) -0.019(2) -0.0166(18)
N2 0.040(2) 0.038(2) 0.038(2) 0.0044(16) -0.0122(18) -0.0113(18)
N3 0.044(2) 0.039(2) 0.037(2) 0.0026(17) -0.0100(18) -0.0189(18)
N4 0.041(2) 0.044(2) 0.043(2) 0.0069(17) -0.0158(19) -0.0152(19)
N5 0.044(2) 0.041(2) 0.048(2) 0.0043(18) -0.0182(19) -0.0167(19)
C1 0.050(3) 0.045(3) 0.043(3) 0.002(2) -0.014(2) -0.019(2)
C2 0.056(3) 0.048(3) 0.049(3) 0.001(2) -0.012(3) -0.015(3)
C3 0.069(4) 0.035(3) 0.067(3) 0.007(2) -0.020(3) -0.020(3)
C4 0.061(3) 0.053(3) 0.057(3) 0.002(2) -0.022(3) -0.026(3)
C5 0.049(3) 0.040(3) 0.037(3) 0.001(2) -0.010(2) -0.018(2)
C6 0.038(3) 0.047(3) 0.047(3) -0.001(2) -0.015(2) -0.018(2)
C7 0.047(3) 0.054(3) 0.051(3) -0.003(2) -0.009(3) -0.015(2)
C8 0.041(3) 0.063(3) 0.075(4) -0.015(3) -0.019(3) -0.019(2)
C9 0.052(3) 0.057(3) 0.072(4) -0.015(3) -0.033(3) -0.013(3)
C10 0.071(4) 0.080(4) 0.047(3) -0.005(3) -0.023(3) -0.028(3)
C11 0.054(3) 0.079(4) 0.047(3) -0.002(3) -0.012(3) -0.031(3)
C12 0.041(3) 0.053(3) 0.047(3) -0.001(2) -0.015(2) -0.011(2)
C13 0.043(3) 0.047(3) 0.049(3) 0.006(2) -0.013(2) -0.014(2)
C14 0.059(3) 0.048(3) 0.076(4) 0.020(3) -0.030(3) -0.015(3)
C15 0.086(4) 0.052(4) 0.104(5) 0.029(3) -0.042(4) -0.031(3)
C16 0.073(4) 0.046(3) 0.101(4) 0.017(3) -0.037(3) -0.029(3)
C17 0.056(3) 0.051(3) 0.071(4) 0.006(3) -0.023(3) -0.024(3)
C18 0.084(5) 0.055(4) 0.131(5) -0.022(4) -0.020(4) -0.025(3)
C19 0.104(6) 0.088(5) 0.133(6) -0.023(5) -0.010(5) -0.054(5)
C20 0.139(7) 0.052(4) 0.120(6) -0.001(4) -0.025(5) -0.035(5)
C21 0.110(6) 0.049(5) 0.237(9) 0.001(5) -0.070(6) -0.013(4)
C22 0.089(5) 0.053(4) 0.176(7) -0.005(4) -0.048(5) -0.020(4)
C23 0.058(3) 0.044(3) 0.052(3) -0.005(2) -0.006(3) -0.021(3)
C24 0.046(3) 0.055(3) 0.040(3) -0.001(2) -0.008(2) -0.016(2)
C25 0.055(4) 0.079(4) 0.080(4) 0.004(3) -0.019(3) -0.033(3)
C26 0.061(4) 0.129(6) 0.096(5) -0.010(4) -0.024(4) -0.044(4)
C27 0.095(6) 0.165(8) 0.072(5) 0.002(5) -0.015(4) -0.093(6)
C28 0.115(6) 0.133(6) 0.094(5) 0.040(4) -0.038(5) -0.087(5)
C29 0.081(4) 0.095(5) 0.081(4) 0.020(3) -0.027(3) -0.056(4)
C30 0.087(4) 0.092(4) 0.049(3) -0.002(3) -0.013(3) -0.024(3)
C31 0.128(6) 0.123(6) 0.035(3) 0.000(4) -0.019(4) -0.036(5)
C32 0.110(6) 0.120(6) 0.060(4) 0.034(4) -0.036(4) -0.048(5)
C33 0.090(5) 0.092(4) 0.054(4) 0.024(3) -0.024(4) -0.027(4)
C34 0.072(4) 0.071(4) 0.033(3) 0.010(3) -0.015(3) -0.022(3)
C35 0.053(3) 0.060(3) 0.035(3) 0.000(2) -0.006(2) -0.026(3)

loop_
_atom_type_symbol
_atom_type_description
_atom_type_scat_dispersion_real
_atom_type_scat_dispersion_imag
_atom_type_scat_source
C C 0.0033 0.0016 'International Tables Vol C Tables 4.2.6.8 and 6.1.1.4'
H H 0.0000 0.0000 'International Tables Vol C Tables 4.2.6.8 and 6.1.1.4'
N N 0.0061 0.0033 'International Tables Vol C Tables 4.2.6.8 and 6.1.1.4'
O O 0.0106 0.0060 'International Tables Vol C Tables 4.2.6.8 and 6.1.1.4'
Cl Cl 0.1484 0.1585 'International Tables Vol C Tables 4.2.6.8 and 6.1.1.4'
Ru Ru -1.2594 0.8363 'International Tables Vol C Tables 4.2.6.8 and 6.1.1.4'
P P 0.1023 0.0942 'International Tables Vol C Tables 4.2.6.8 and 6.1.1.4'

loop_
_geom_angle_atom_site_label_1
_geom_angle_atom_site_label_2
_geom_angle_atom_site_label_3
_geom_angle
N1 Ru1 N3 174.57(16)
N1 Ru1 N2 107.71(15)
N3 Ru1 N2 77.71(15)
N1 Ru1 N4 96.44(16)
N3 Ru1 N4 78.17(15)
N2 Ru1 N4 155.39(14)
N1 Ru1 Cl1 96.39(12)
N3 Ru1 Cl1 84.13(9)
N2 Ru1 Cl1 85.07(9)
N4 Ru1 Cl1 87.70(9)
N1 Ru1 P1 89.88(12)
N3 Ru1 P1 89.68(9)
N2 Ru1 P1 92.53(9)
N4 Ru1 P1 92.14(9)
Cl1 Ru1 P1 173.71(5)
O5 Cl2 O2 110.5(3)
O5 Cl2 O4 109.4(3)
O2 Cl2 O4 109.3(3)
O5 Cl2 O3 110.0(2)
O2 Cl2 O3 110.1(2)
O4 Cl2 O3 107.5(2)
O9' Cl3 O8 102.3(6)
O9' Cl3 O7' 125.5(8)
O8 Cl3 O7' 106.9(7)
O9' Cl3 O7 57.2(5)
O8 Cl3 O7 118.7(6)
O7' Cl3 O7 68.4(6)
O9' Cl3 O8' 136.5(6)
O8 Cl3 O8' 40.1(5)
O7' Cl3 O8' 69.2(6)
O7 Cl3 O8' 114.3(6)
O9' Cl3 O6 107.2(5)
O8 Cl3 O6 117.8(5)
O7' Cl3 O6 98.4(5)
O7 Cl3 O6 123.4(5)
O8' Cl3 O6 110.5(5)
O9' Cl3 O9 57.0(5)
O8 Cl3 O9 56.2(5)
O7' Cl3 O9 160.2(6)
O7 Cl3 O9 108.8(6)
O8' Cl3 O9 95.9(7)
O6 Cl3 O9 99.1(5)
C24 P1 C35 104.0(2)
C24 P1 C23 112.0(2)
C35 P1 C23 103.4(2)
C24 P1 Ru1 112.53(14)
C35 P1 Ru1 115.44(15)
C23 P1 Ru1 109.08(15)
O1 N1 Ru1 173.7(4)
C1 N2 C5 118.7(4)
C1 N2 Ru1 126.6(3)
C5 N2 Ru1 114.1(3)
C12 N3 N5 123.7(4)
C12 N3 Ru1 118.4(3)
N5 N3 Ru1 117.8(3)
C17 N4 C13 119.4(4)
C17 N4 Ru1 127.4(3)
C13 N4 Ru1 113.1(3)
N3 N5 C5 113.9(4)
N3 N5 C6 120.5(3)
C5 N5 C6 120.6(4)
N2 C1 C2 121.8(4)
N2 C1 H1 119.1
C2 C1 H1 119.1
C3 C2 C1 118.8(4)
C3 C2 H2 120.6
C1 C2 H2 120.6
C2 C3 C4 120.5(5)
C2 C3 H3 119.8
C4 C3 H3 119.8
C3 C4 C5 118.2(5)
C3 C4 H4 120.9
C5 C4 H4 120.9
N2 C5 C4 121.8(4)
N2 C5 N5 116.4(4)
C4 C5 N5 121.8(5)
C7 C6 C11 121.3(4)
C7 C6 N5 119.6(4)
C11 C6 N5 119.1(4)
C6 C7 C8 119.0(5)
C6 C7 H7 120.5
C8 C7 H7 120.5
C9 C8 C7 120.1(5)
C9 C8 H8 119.9
C7 C8 H8 119.9
C8 C9 C10 120.4(5)
C8 C9 H9 119.8
C10 C9 H9 119.8
C11 C10 C9 120.0(5)
C11 C10 H10 120.0
C9 C10 H10 120.0
C6 C11 C10 119.1(5)
C6 C11 H11 120.4
C10 C11 H11 120.4
N3 C12 C13 115.0(4)
N3 C12 H12 122.5
C13 C12 H12 122.5
N4 C13 C14 121.0(5)
N4 C13 C12 115.3(4)
C14 C13 C12 123.7(5)
C15 C14 C13 118.1(5)
C15 C14 H14 120.9
C13 C14 H14 120.9
C16 C15 C14 120.9(5)
C16 C15 H15 119.6
C14 C15 H15 119.6
C15 C16 C17 119.0(5)
C15 C16 H16 120.5
C17 C16 H16 120.5
N4 C17 C16 121.5(5)
N4 C17 H17 119.2
C16 C17 H17 119.2
C23 C18 C19 121.1(6)
C23 C18 H18 119.5
C19 C18 H18 119.5
C20 C19 C18 119.3(7)
C20 C19 H19 120.4
C18 C19 H19 120.4
C21 C20 C19 120.0(7)
C21 C20 H20 120.0
C19 C20 H20 120.0
C20 C21 C22 122.4(7)
C20 C21 H21 118.8
C22 C21 H21 118.8
C23 C22 C21 119.2(6)
C23 C22 H22 120.4
C21 C22 H22 120.4
C22 C23 C18 118.0(5)
C22 C23 P1 125.6(5)
C18 C23 P1 116.4(4)
C25 C24 C29 117.4(5)
C25 C24 P1 123.9(4)
C29 C24 P1 118.5(4)
C24 C25 C26 120.9(6)
C24 C25 H25 119.6
C26 C25 H25 119.6
C27 C26 C25 120.8(6)
C27 C26 H26 119.6
C25 C26 H26 119.6
C28 C27 C26 119.2(7)
C28 C27 H27 120.4
C26 C27 H27 120.4
C27 C28 C29 120.8(6)
C27 C28 H28 119.6
C29 C28 H28 119.6
C28 C29 C24 120.8(6)
C28 C29 H29 119.6
C24 C29 H29 119.6
C31 C30 C35 119.9(5)
C31 C30 H30 120.0
C35 C30 H30 120.0
C32 C31 C30 119.6(5)
C32 C31 H31 120.2
C30 C31 H31 120.2
C33 C32 C31 121.2(6)
C33 C32 H32 119.4
C31 C32 H32 119.4
C32 C33 C34 119.4(5)
C32 C33 H33 120.3
C34 C33 H33 120.3
C35 C34 C33 121.6(5)
C35 C34 H34 119.2
C33 C34 H34 119.2
C34 C35 C30 118.3(4)
C34 C35 P1 123.7(3)
C30 C35 P1 118.0(4)

loop_
_geom_bond_atom_site_label_1
_geom_bond_atom_site_label_2
_geom_bond_distance
Ru1 N1 1.731(4)
Ru1 N3 2.002(4)
Ru1 N2 2.077(3)
Ru1 N4 2.082(3)
Ru1 Cl1 2.3858(12)
Ru1 P1 2.4057(13)
Cl2 O5 1.392(4)
Cl2 O2 1.393(3)
Cl2 O4 1.426(4)
Cl2 O3 1.447(3)
Cl3 O9' 1.4095(11)
Cl3 O8 1.4096(11)
Cl3 O7' 1.4098(11)
Cl3 O7 1.4099(10)
Cl3 O8' 1.4100(11)
Cl3 O6 1.4101(10)
Cl3 O9 1.4104(11)
P1 C24 1.792(5)
P1 C35 1.806(5)
P1 C23 1.806(5)
O1 N1 1.142(4)
N2 C1 1.345(5)
N2 C5 1.353(5)
N3 C12 1.302(5)
N3 N5 1.360(4)
N4 C17 1.324(5)
N4 C13 1.361(5)
N5 C5 1.405(5)
N5 C6 1.451(5)
C1 C2 1.376(6)
C1 H1 0.9300
C2 C3 1.368(6)
C2 H2 0.9300
C3 C4 1.373(6)
C3 H3 0.9300
C4 C5 1.380(6)
C4 H4 0.9300
C6 C7 1.371(6)
C6 C11 1.374(5)
C7 C8 1.381(6)
C7 H7 0.9300
C8 C9 1.365(6)
C8 H8 0.9300
C9 C10 1.376(6)
C9 H9 0.9300
C10 C11 1.375(6)
C10 H10 0.9300
C11 H11 0.9300
C12 C13 1.442(6)
C12 H12 0.9300
C13 C14 1.382(6)
C14 C15 1.378(6)
C14 H14 0.9300
C15 C16 1.342(6)
C15 H15 0.9300
C16 C17 1.390(6)
C16 H16 0.9300
C17 H17 0.9300
C18 C23 1.366(7)
C18 C19 1.401(8)
C18 H18 0.9300
C19 C20 1.344(8)
C19 H19 0.9300
C20 C21 1.308(9)
C20 H20 0.9300
C21 C22 1.396(8)
C21 H21 0.9300
C22 C23 1.365(7)
C22 H22 0.9300
C24 C25 1.372(6)
C24 C29 1.388(6)
C25 C26 1.388(7)
C25 H25 0.9300
C26 C27 1.357(8)
C26 H26 0.9300
C27 C28 1.354(8)
C27 H27 0.9300
C28 C29 1.384(7)
C28 H28 0.9300
C29 H29 0.9300
C30 C31 1.384(7)
C30 C35 1.389(5)
C30 H30 0.9300
C31 C32 1.363(7)
C31 H31 0.9300
C32 C33 1.349(6)
C32 H32 0.9300
C33 C34 1.373(6)
C33 H33 0.9300
C34 C35 1.368(6)
C34 H34 0.9300

loop_
_geom_torsion_atom_site_label_1
_geom_torsion_atom_site_label_2
_geom_torsion_atom_site_label_3
_geom_torsion_atom_site_label_4
_geom_torsion
N1 Ru1 P1 C24 157.8(2)
N3 Ru1 P1 C24 -27.6(2)
N2 Ru1 P1 C24 50.1(2)
N4 Ru1 P1 C24 -105.7(2)
Cl1 Ru1 P1 C24 -17.3(5)
N1 Ru1 P1 C35 38.7(2)
N3 Ru1 P1 C35 -146.7(2)
N2 Ru1 P1 C35 -69.0(2)
N4 Ru1 P1 C35 135.1(2)
Cl1 Ru1 P1 C35 -136.4(4)
N1 Ru1 P1 C23 -77.2(2)
N3 Ru1 P1 C23 97.4(2)
N2 Ru1 P1 C23 175.1(2)
N4 Ru1 P1 C23 19.3(2)
Cl1 Ru1 P1 C23 107.7(5)
N3 Ru1 N1 O1 -9(4)
N2 Ru1 N1 O1 169(3)
N4 Ru1 N1 O1 -16(3)
Cl1 Ru1 N1 O1 -104(3)
P1 Ru1 N1 O1 76(3)
N1 Ru1 N2 C1 7.5(3)
N3 Ru1 N2 C1 -172.7(3)
N4 Ru1 N2 C1 -161.1(3)
Cl1 Ru1 N2 C1 -87.7(3)
P1 Ru1 N2 C1 98.2(3)
N1 Ru1 N2 C5 178.4(3)
N3 Ru1 N2 C5 -1.8(3)
N4 Ru1 N2 C5 9.9(4)
Cl1 Ru1 N2 C5 83.3(3)
P1 Ru1 N2 C5 -90.9(3)
N1 Ru1 N3 C12 -6.5(17)
N2 Ru1 N3 C12 175.6(3)
N4 Ru1 N3 C12 0.5(3)
Cl1 Ru1 N3 C12 89.4(3)
P1 Ru1 N3 C12 -91.8(3)
N1 Ru1 N3 N5 177.1(14)
N2 Ru1 N3 N5 -0.9(2)
N4 Ru1 N3 N5 -176.0(3)
Cl1 Ru1 N3 N5 -87.1(2)
P1 Ru1 N3 N5 91.8(2)
N1 Ru1 N4 C17 -4.7(4)
N3 Ru1 N4 C17 176.0(4)
N2 Ru1 N4 C17 164.4(3)
Cl1 Ru1 N4 C17 91.5(3)
P1 Ru1 N4 C17 -94.8(3)
N1 Ru1 N4 C13 178.4(3)
N3 Ru1 N4 C13 -0.9(3)
N2 Ru1 N4 C13 -12.5(5)
Cl1 Ru1 N4 C13 -85.4(3)
P1 Ru1 N4 C13 88.3(3)
C12 N3 N5 C5 -172.9(3)
Ru1 N3 N5 C5 3.3(4)
C12 N3 N5 C6 -17.7(5)
Ru1 N3 N5 C6 158.5(3)
C5 N2 C1 C2 2.8(6)
Ru1 N2 C1 C2 173.4(3)
N2 C1 C2 C3 0.6(6)
C1 C2 C3 C4 -2.7(7)
C2 C3 C4 C5 1.4(7)
C1 N2 C5 C4 -4.1(6)
Ru1 N2 C5 C4 -175.8(3)
C1 N2 C5 N5 175.9(3)
Ru1 N2 C5 N5 4.1(4)
C3 C4 C5 N2 2.0(6)
C3 C4 C5 N5 -177.9(4)
N3 N5 C5 N2 -4.9(5)
C6 N5 C5 N2 -160.0(4)
N3 N5 C5 C4 175.1(4)
C6 N5 C5 C4 20.0(6)
N3 N5 C6 C7 127.1(4)
C5 N5 C6 C7 -79.3(5)
N3 N5 C6 C11 -53.7(5)
C5 N5 C6 C11 99.9(5)
C11 C6 C7 C8 -3.2(6)
N5 C6 C7 C8 176.0(4)
C6 C7 C8 C9 2.6(7)
C7 C8 C9 C10 -0.1(7)
C8 C9 C10 C11 -1.9(7)
C7 C6 C11 C10 1.2(7)
N5 C6 C11 C10 -178.0(4)
C9 C10 C11 C6 1.3(7)
N5 N3 C12 C13 176.2(3)
Ru1 N3 C12 C13 0.0(5)
C17 N4 C13 C14 1.6(6)
Ru1 N4 C13 C14 178.8(3)
C17 N4 C13 C12 -176.0(4)
Ru1 N4 C13 C12 1.2(4)
N3 C12 C13 N4 -0.8(5)
N3 C12 C13 C14 -178.4(4)
N4 C13 C14 C15 -1.8(7)
C12 C13 C14 C15 175.5(4)
C13 C14 C15 C16 1.2(8)
C14 C15 C16 C17 -0.3(8)
C13 N4 C17 C16 -0.7(6)
Ru1 N4 C17 C16 -177.4(3)
C15 C16 C17 N4 0.0(7)
C23 C18 C19 C20 -1.7(10)
C18 C19 C20 C21 0.3(11)
C19 C20 C21 C22 0.2(13)
C20 C21 C22 C23 0.6(12)
C21 C22 C23 C18 -1.9(9)
C21 C22 C23 P1 175.3(5)
C19 C18 C23 C22 2.5(9)
C19 C18 C23 P1 -175.0(4)
C24 P1 C23 C22 23.6(5)
C35 P1 C23 C22 135.0(5)
Ru1 P1 C23 C22 -101.7(5)
C24 P1 C23 C18 -159.2(4)
C35 P1 C23 C18 -47.8(5)
Ru1 P1 C23 C18 75.6(4)
C35 P1 C24 C25 -154.2(4)
C23 P1 C24 C25 -43.1(4)
Ru1 P1 C24 C25 80.2(4)
C35 P1 C24 C29 30.5(4)
C23 P1 C24 C29 141.6(4)
Ru1 P1 C24 C29 -95.1(4)
C29 C24 C25 C26 -2.8(7)
P1 C24 C25 C26 -178.1(4)
C24 C25 C26 C27 2.8(9)
C25 C26 C27 C28 -1.6(10)
C26 C27 C28 C29 0.5(10)
C27 C28 C29 C24 -0.6(9)
C25 C24 C29 C28 1.7(8)
P1 C24 C29 C28 177.3(4)
C35 C30 C31 C32 -0.6(10)
C30 C31 C32 C33 1.6(10)
C31 C32 C33 C34 -1.3(10)
C32 C33 C34 C35 0.2(8)
C33 C34 C35 C30 0.7(8)
C33 C34 C35 P1 179.0(4)
C31 C30 C35 C34 -0.5(8)
C31 C30 C35 P1 -178.9(5)
C24 P1 C35 C34 -110.1(4)
C23 P1 C35 C34 132.7(4)
Ru1 P1 C35 C34 13.7(5)
C24 P1 C35 C30 68.2(4)
C23 P1 C35 C30 -49.0(4)
Ru1 P1 C35 C30 -168.0(3)
